data_2016127
loop_
_publ_author_name
'S. Athimoolam'
'S. Natarajan'

_publ_section_title
;
 4-Carboxyanilinium (2<i>R</i>,3<i>R</i>)-tartrate and a
 redetermination of the \a-polymorph of 4-aminobenzoic acid
;
_journal_coeditor_code AV3090
_journal_issue 9
_journal_name_full 'Acta Crystallographica Section C'
_journal_page_first o514
_journal_page_last o517
_journal_paper_doi 10.1107/S0108270107022469
_journal_volume 63
_journal_year 2007
_chemical_formula_iupac 'C7 H7 N O2'
_chemical_formula_moiety 'C7 H7 N O2'
_chemical_formula_sum 'C7 H7 N O2'
_chemical_formula_weight 137.14
_chemical_name_common 'p-aminobenzoic acid'
_chemical_name_systematic
;
4-Aminobenzoic acid
;
_space_group_IT_number 14
_symmetry_cell_setting monoclinic
_symmetry_space_group_name_Hall '-P 2yn'
_symmetry_space_group_name_H-M 'P 1 21/n 1'
_atom_sites_solution_hydrogens geom
_atom_sites_solution_primary direct
_atom_sites_solution_secondary difmap
_audit_creation_method SHELXTL/PC
_cell_angle_alpha 90.00
_cell_angle_beta 93.670(11)
_cell_angle_gamma 90.00
_cell_formula_units_Z 8
_cell_length_a 18.5712(8)
_cell_length_b 3.8431(3)
_cell_length_c 18.6321(9)
_cell_measurement_reflns_used 25
_cell_measurement_temperature 293(2)
_cell_measurement_theta_max 13.61
_cell_measurement_theta_min 9.14
_cell_volume 1327.06(14)
_computing_cell_refinement 'CAD-4 EXPRESS'
_computing_data_collection 'CAD-4 EXPRESS (Enraf--Nonius, 1994)'
_computing_data_reduction 'XCAD4 (Harms & Wocadlo, 1995)'
_computing_molecular_graphics
;
ORTEP-3 (Farrugia, 1997),
Mercury (Version 1.4.1; Macrae <i>et al.</i>,  2006 ) and PLATON (Spek,
2003)
;
_computing_publication_material SHELXTL/PC
_computing_structure_refinement SHELXTL/PC
_computing_structure_solution 'SHELXTL/PC (Bruker, 2000)'
_diffrn_ambient_temperature 293(2)
_diffrn_measured_fraction_theta_full 0.990
_diffrn_measured_fraction_theta_max 0.990
_diffrn_measurement_device_type 'Nonius MACH-3 sealed-tube'
_diffrn_measurement_method \w/2\q
_diffrn_radiation_monochromator graphite
_diffrn_radiation_source 'fine-focus sealed tube'
_diffrn_radiation_type MoK\a
_diffrn_radiation_wavelength 0.71073
_diffrn_reflns_av_R_equivalents 0.0383
_diffrn_reflns_av_sigmaI/netI 0.0387
_diffrn_reflns_limit_h_max 22
_diffrn_reflns_limit_h_min 0
_diffrn_reflns_limit_k_max 4
_diffrn_reflns_limit_k_min -1
_diffrn_reflns_limit_l_max 22
_diffrn_reflns_limit_l_min -22
_diffrn_reflns_number 3787
_diffrn_reflns_theta_full 26.97
_diffrn_reflns_theta_max 26.97
_diffrn_reflns_theta_min 2.19
_diffrn_standards_decay_% 0
_diffrn_standards_interval_time 60
_diffrn_standards_number 3
_exptl_absorpt_coefficient_mu 0.102
_exptl_absorpt_correction_T_max 0.9850
_exptl_absorpt_correction_T_min 0.9453
_exptl_absorpt_correction_type psi-scan
_exptl_absorpt_process_details '(North <i>et al.</i>,  1968)'
_exptl_crystal_colour 'light pink'
_exptl_crystal_density_diffrn 1.373
_exptl_crystal_density_meas 1.36(2)
_exptl_crystal_density_method
;
flotation using a liquid mixture of xylene and carbon tetrachloride
;
_exptl_crystal_description needle
_exptl_crystal_F_000 576
_exptl_crystal_size_max 0.23
_exptl_crystal_size_mid 0.14
_exptl_crystal_size_min 0.12
_refine_diff_density_max 0.370
_refine_diff_density_min -0.266
_refine_ls_extinction_method none
_refine_ls_goodness_of_fit_ref 1.170
_refine_ls_hydrogen_treatment constr
_refine_ls_matrix_type full
_refine_ls_number_parameters 183
_refine_ls_number_reflns 2845
_refine_ls_number_restraints 0
_refine_ls_restrained_S_all 1.170
_refine_ls_R_factor_all 0.1072
_refine_ls_R_factor_gt 0.0656
_refine_ls_shift/su_max 0.000
_refine_ls_shift/su_mean 0.000
_refine_ls_structure_factor_coef Fsqd
_refine_ls_weighting_details 'calc w = 1/[\s^2^(Fo^2^)+(0.076P)^2^+1.6498P] where P=(Fo^2^+2Fc^2^)/3'
_refine_ls_weighting_scheme calc
_refine_ls_wR_factor_gt 0.2065
_refine_ls_wR_factor_ref 0.2271
_reflns_number_gt 1746
_reflns_number_total 2845
_reflns_threshold_expression I>2\s(I)
_cod_data_source_file av3090.cif
_cod_data_source_block II
_cod_original_cell_volume 1327.06(13)
_cod_original_sg_symbol_H-M 'P 21/n'
_cod_database_code 2016127
_cod_database_fobs_code 2016127

loop_
_symmetry_equiv_pos_as_xyz
'x, y, z'
'-x+1/2, y+1/2, -z+1/2'
'-x, -y, -z'
'x-1/2, -y-1/2, z-1/2'

loop_
_atom_site_type_symbol
_atom_site_label
_atom_site_fract_x
_atom_site_fract_y
_atom_site_fract_z
_atom_site_U_iso_or_equiv
_atom_site_adp_type
_atom_site_calc_flag
_atom_site_refinement_flags
_atom_site_occupancy
C C11 0.84596(17) 0.2725(10) 0.57151(17) 0.0421(8) Uani d . 1
C C111 0.91218(19) 0.1701(11) 0.53878(18) 0.0463(9) Uani d . 1
O O1A 0.91302(13) 0.0090(8) 0.48179(14) 0.0587(8) Uani d . 1
O O1B 0.97236(13) 0.2588(9) 0.57552(14) 0.0600(8) Uani d . 1
H H1B 1.0070 0.1883 0.5546 0.090 Uiso calc R 1
C C12 0.77871(18) 0.1918(11) 0.53741(19) 0.0483(9) Uani d . 1
H H12 0.7767 0.0804 0.4930 0.058 Uiso calc R 1
C C13 0.71598(19) 0.2732(12) 0.5680(2) 0.0523(10) Uani d . 1
H H13 0.6721 0.2156 0.5441 0.063 Uiso calc R 1
C C14 0.71662(19) 0.4406(11) 0.6341(2) 0.0509(9) Uani d . 1
N N14 0.65429(17) 0.5140(12) 0.6668(2) 0.0708(11) Uani d . 1
H H14A 0.6132 0.4561 0.6464 0.085 Uiso calc R 1
H H14B 0.6563 0.6180 0.7078 0.085 Uiso calc R 1
C C15 0.78406(19) 0.5267(11) 0.6685(2) 0.0497(9) Uani d . 1
H H15 0.7859 0.6404 0.7126 0.060 Uiso calc R 1
C C16 0.84725(19) 0.4442(10) 0.63744(19) 0.0460(9) Uani d . 1
H H16 0.8913 0.5038 0.6608 0.055 Uiso calc R 1
C C21 0.42867(17) 0.2794(10) 0.65205(17) 0.0413(8) Uani d . 1
C C211 0.46161(18) 0.1748(11) 0.58669(18) 0.0476(9) Uani d . 1
O O2A 0.52138(14) 0.0223(9) 0.58821(14) 0.0627(8) Uani d . 1
O O2B 0.42463(14) 0.2369(9) 0.52655(13) 0.0618(8) Uani d . 1
H H2B 0.4477 0.1736 0.4928 0.093 Uiso calc R 1
C C22 0.36222(19) 0.4527(10) 0.64957(19) 0.0460(9) Uani d . 1
H H22 0.3392 0.5077 0.6052 0.055 Uiso calc R 1
C C23 0.33051(19) 0.5428(11) 0.71138(19) 0.0478(9) Uani d . 1
H H23 0.2863 0.6572 0.7085 0.057 Uiso calc R 1
C C24 0.36421(19) 0.4637(11) 0.77878(19) 0.0466(9) Uani d . 1
N N24 0.33086(18) 0.5453(11) 0.84022(17) 0.0637(10) Uani d . 1
H H24A 0.3509 0.4910 0.8816 0.076 Uiso calc R 1
H H24B 0.2899 0.6507 0.8373 0.076 Uiso calc R 1
C C25 0.43079(19) 0.2923(11) 0.78169(19) 0.0489(9) Uani d . 1
H H25 0.4537 0.2349 0.8259 0.059 Uiso calc R 1
C C26 0.46226(18) 0.2091(11) 0.71935(19) 0.0486(9) Uani d . 1
H H26 0.5073 0.1026 0.7221 0.058 Uiso calc R 1

loop_
_atom_site_aniso_label
_atom_site_aniso_U_11
_atom_site_aniso_U_22
_atom_site_aniso_U_33
_atom_site_aniso_U_12
_atom_site_aniso_U_13
_atom_site_aniso_U_23
C11 0.0398(17) 0.043(2) 0.0425(17) -0.0016(16) -0.0010(14) 0.0027(16)
C111 0.0438(18) 0.053(2) 0.0416(18) -0.0009(18) -0.0033(14) 0.0053(18)
O1A 0.0442(14) 0.083(2) 0.0485(14) 0.0039(15) -0.0020(11) -0.0119(15)
O1B 0.0376(13) 0.084(2) 0.0575(15) 0.0023(15) -0.0035(11) -0.0155(16)
C12 0.0441(18) 0.056(2) 0.0436(18) 0.0001(18) -0.0033(15) -0.0013(18)
C13 0.0399(18) 0.064(3) 0.052(2) -0.0063(19) -0.0063(15) 0.008(2)
C14 0.0442(19) 0.054(2) 0.055(2) 0.0023(18) 0.0065(16) 0.0085(19)
N14 0.0447(17) 0.099(3) 0.070(2) 0.004(2) 0.0087(15) -0.004(2)
C15 0.051(2) 0.051(2) 0.0463(19) 0.0001(19) 0.0023(15) -0.0018(18)
C16 0.0418(18) 0.047(2) 0.0481(19) -0.0047(17) -0.0021(14) 0.0004(17)
C21 0.0385(17) 0.040(2) 0.0444(18) -0.0026(16) -0.0027(14) -0.0009(16)
C211 0.0405(18) 0.056(2) 0.0454(19) -0.0059(18) -0.0024(14) 0.0014(18)
O2A 0.0458(14) 0.091(2) 0.0515(15) 0.0130(15) 0.0013(11) -0.0020(15)
O2B 0.0556(15) 0.086(2) 0.0433(14) 0.0146(16) -0.0040(11) -0.0023(16)
C22 0.0450(18) 0.049(2) 0.0427(18) -0.0037(17) -0.0057(14) 0.0042(17)
C23 0.0390(17) 0.052(2) 0.052(2) 0.0017(17) -0.0017(15) 0.0020(18)
C24 0.0453(18) 0.047(2) 0.0469(19) -0.0048(17) -0.0004(15) 0.0005(17)
N24 0.0549(19) 0.088(3) 0.0476(18) 0.010(2) 0.0024(14) -0.0006(19)
C25 0.0477(19) 0.054(2) 0.0437(18) -0.0035(18) -0.0081(15) 0.0022(18)
C26 0.0383(17) 0.055(2) 0.051(2) 0.0011(17) -0.0059(15) 0.0037(19)

loop_
_atom_type_symbol
_atom_type_description
_atom_type_scat_dispersion_real
_atom_type_scat_dispersion_imag
_atom_type_scat_source
C C 0.0033 0.0016 'International Tables Vol C Tables 4.2.6.8 and 6.1.1.4'
H H 0.0000 0.0000 'International Tables Vol C Tables 4.2.6.8 and 6.1.1.4'
N N 0.0061 0.0033 'International Tables Vol C Tables 4.2.6.8 and 6.1.1.4'
O O 0.0106 0.0060 'International Tables Vol C Tables 4.2.6.8 and 6.1.1.4'

loop_
_geom_angle_atom_site_label_1
_geom_angle_atom_site_label_2
_geom_angle_atom_site_label_3
_geom_angle
C16 C11 C12 118.0(3)
C16 C11 C111 121.9(3)
C12 C11 C111 120.1(3)
O1A C111 O1B 121.4(3)
O1A C111 C11 123.6(3)
O1B C111 C11 115.0(3)
C111 O1B H1B 109.5
C13 C12 C11 121.4(3)
C13 C12 H12 119.3
C11 C12 H12 119.3
C12 C13 C14 121.1(3)
C12 C13 H13 119.4
C14 C13 H13 119.4
N14 C14 C13 122.0(4)
N14 C14 C15 120.0(4)
C13 C14 C15 118.0(3)
C14 N14 H14A 120.0
C14 N14 H14B 120.0
H14A N14 H14B 120.0
C16 C15 C14 120.7(4)
C16 C15 H15 119.6
C14 C15 H15 119.6
C15 C16 C11 120.8(3)
C15 C16 H16 119.6
C11 C16 H16 119.6
C26 C21 C22 117.8(3)
C26 C21 C211 120.8(3)
C22 C21 C211 121.4(3)
O2A C211 O2B 121.6(3)
O2A C211 C21 122.0(3)
O2B C211 C21 116.4(3)
C211 O2B H2B 109.5
C23 C22 C21 121.1(3)
C23 C22 H22 119.4
C21 C22 H22 119.4
C22 C23 C24 120.5(3)
C22 C23 H23 119.8
C24 C23 H23 119.8
N24 C24 C25 121.3(3)
N24 C24 C23 119.9(3)
C25 C24 C23 118.7(3)
C24 N24 H24A 120.0
C24 N24 H24B 120.0
H24A N24 H24B 120.0
C26 C25 C24 120.0(3)
C26 C25 H25 120.0
C24 C25 H25 120.0
C25 C26 C21 121.8(3)
C25 C26 H26 119.1
C21 C26 H26 119.1

loop_
_geom_bond_atom_site_label_1
_geom_bond_atom_site_label_2
_geom_bond_distance
_geom_bond_publ_flag
C11 C16 1.393(5) ?
C11 C12 1.399(5) ?
C11 C111 1.461(5) ?
C111 O1A 1.230(4) y
C111 O1B 1.318(4) y
O1B H1B 0.8200 ?
C12 C13 1.365(5) ?
C12 H12 0.9300 ?
C13 C14 1.389(6) ?
C13 H13 0.9300 ?
C14 N14 1.372(5) y
C14 C15 1.409(5) ?
N14 H14A 0.8600 ?
N14 H14B 0.8600 ?
C15 C16 1.378(5) ?
C15 H15 0.9300 ?
C16 H16 0.9300 ?
C21 C26 1.391(5) ?
C21 C22 1.400(5) ?
C21 C211 1.454(5) ?
C211 O2A 1.254(4) y
C211 O2B 1.298(4) y
O2B H2B 0.8200 ?
C22 C23 1.371(5) ?
C22 H22 0.9300 ?
C23 C24 1.400(5) ?
C23 H23 0.9300 ?
C24 N24 1.372(5) y
C24 C25 1.399(5) ?
N24 H24A 0.8600 ?
N24 H24B 0.8600 ?
C25 C26 1.371(5) ?
C25 H25 0.9300 ?
C26 H26 0.9300 ?

loop_
_geom_hbond_atom_site_label_D
_geom_hbond_atom_site_label_H
_geom_hbond_atom_site_label_A
_geom_hbond_site_symmetry_A
_geom_hbond_distance_DH
_geom_hbond_distance_HA
_geom_hbond_distance_DA
_geom_hbond_angle_DHA
O1B H1B O1A 3_756 0.82 1.83 2.650(4) 172
N14 H14A O2A . 0.86 2.57 3.369(5) 154
O2B H2B O2A 3_656 0.82 1.81 2.616(4) 166
N24 H24A O1A 4_566 0.86 2.13 2.969(4) 165

loop_
_geom_torsion_atom_site_label_1
_geom_torsion_atom_site_label_2
_geom_torsion_atom_site_label_3
_geom_torsion_atom_site_label_4
_geom_torsion
_geom_torsion_publ_flag
C16 C11 C111 O1A 177.7(4) ?
C12 C11 C111 O1A -0.9(6) ?
C16 C11 C111 O1B -1.3(5) y
C12 C11 C111 O1B -179.9(4) ?
C16 C11 C12 C13 -1.0(6) ?
C111 C11 C12 C13 177.6(4) ?
C11 C12 C13 C14 0.2(6) ?
C12 C13 C14 N14 -177.7(4) ?
C12 C13 C14 C15 0.5(6) ?
N14 C14 C15 C16 177.8(4) ?
C13 C14 C15 C16 -0.5(6) ?
C14 C15 C16 C11 -0.3(6) ?
C12 C11 C16 C15 1.0(6) ?
C111 C11 C16 C15 -177.6(4) ?
C26 C21 C211 O2A -0.8(6) ?
C22 C21 C211 O2A 179.4(4) ?
C26 C21 C211 O2B 176.8(4) ?
C22 C21 C211 O2B -3.0(6) y
C26 C21 C22 C23 -1.5(6) ?
C211 C21 C22 C23 178.3(4) ?
C21 C22 C23 C24 0.2(6) ?
C22 C23 C24 N24 -177.9(4) ?
C22 C23 C24 C25 0.2(6) ?
N24 C24 C25 C26 178.9(4) ?
C23 C24 C25 C26 0.8(6) ?
C24 C25 C26 C21 -2.3(6) ?
C22 C21 C26 C25 2.6(6) ?
C211 C21 C26 C25 -177.2(4) ?

loop_
_cod_related_entry_id
_cod_related_entry_database
_cod_related_entry_code
1 ChemSpider 953
